data_7023732
loop_
_publ_author_name
'Kiprof, Paul'
'Carlson, Jeffrey C.'
'Anderson, Derrick R.'
'Nemykin, Victor N.'

_publ_section_title
;
 Systematic color tuning of a family of luminescent azole-based
 organoboron compounds suitable for OLED applications.
;
_journal_issue 42
_journal_name_full 'Dalton transactions (Cambridge, England : 2003)'
_journal_page_first 15120
_journal_page_last 15132
_journal_paper_doi 10.1039/c3dt51853a
_journal_volume 42
_journal_year 2013
_chemical_formula_moiety 'C29 H20 B1 N1 O1 S1'
_chemical_formula_sum 'C29 H20 B N O S'
_chemical_formula_weight 441.36
_space_group_IT_number 56
_symmetry_cell_setting orthorhombic
_symmetry_space_group_name_Hall '-P 2ab 2ac'
_symmetry_space_group_name_H-M 'P c c n'
_atom_sites_solution_hydrogens difmap
_atom_sites_solution_primary direct
_audit_creation_date 13-01-17
_audit_creation_method CRYSTALS_ver_14.40
_cell_angle_alpha 90
_cell_angle_beta 90
_cell_angle_gamma 90
_cell_formula_units_Z 8
_cell_length_a 30.418(6)
_cell_length_b 9.1270(18)
_cell_length_c 15.996(3)
_cell_measurement_reflns_used 25
_cell_measurement_temperature 298
_cell_measurement_theta_max 18
_cell_measurement_theta_min 15
_cell_volume 4440.9(15)
_computing_cell_refinement 'USER DEFINED CELL REFINEMENT'
_computing_data_collection 'USER DEFINED DATA COLLECTION'
_computing_data_reduction 'USER DEFINED DATA REDUCTION'
_computing_molecular_graphics 'CAMERON (Watkin et al., 1996)'
_computing_publication_material 'CRYSTALS (Betteridge et al., 2003)'
_computing_structure_refinement 'CRYSTALS (Betteridge et al., 2003)'
_computing_structure_solution 'SIR92 (Altomare et al., 1994)'
_diffrn_ambient_temperature 298
_diffrn_measured_fraction_theta_full 0.999
_diffrn_measured_fraction_theta_max 0.999
_diffrn_measurement_device Serial
_diffrn_measurement_device_type Unknown
_diffrn_measurement_method \w/2\q
_diffrn_radiation_monochromator graphite
_diffrn_radiation_type 'Mo K\a'
_diffrn_radiation_wavelength 0.71073
_diffrn_reflns_av_R_equivalents 0.142
_diffrn_reflns_limit_h_max 39
_diffrn_reflns_limit_h_min 0
_diffrn_reflns_limit_k_max 6
_diffrn_reflns_limit_k_min -11
_diffrn_reflns_limit_l_max 20
_diffrn_reflns_limit_l_min -20
_diffrn_reflns_number 12625
_diffrn_reflns_theta_full 27.503
_diffrn_reflns_theta_max 27.503
_diffrn_reflns_theta_min 2.547
_diffrn_standards_decay_% 0.00
_diffrn_standards_interval_count 150
_diffrn_standards_number 3
_exptl_absorpt_coefficient_mu 0.169
_exptl_absorpt_correction_T_max 0.98
_exptl_absorpt_correction_T_min 0.94
_exptl_absorpt_correction_type psi-scan
_exptl_absorpt_process_details '(North et al., 1968)'
_exptl_crystal_colour yellow
_exptl_crystal_density_diffrn 1.320
_exptl_crystal_density_method 'not measured'
_exptl_crystal_description needle
_exptl_crystal_F_000 1840
_exptl_crystal_size_max 0.200
_exptl_crystal_size_mid 0.150
_exptl_crystal_size_min 0.100
_refine_diff_density_max 0.99
_refine_diff_density_min -0.95
_refine_ls_extinction_method None
_refine_ls_goodness_of_fit_ref 1.1252
_refine_ls_hydrogen_treatment constr
_refine_ls_matrix_type full
_refine_ls_number_parameters 298
_refine_ls_number_reflns 5080
_refine_ls_number_restraints 0
_refine_ls_R_factor_all 0.1608
_refine_ls_R_factor_gt 0.0480
_refine_ls_shift/su_max 0.0002927
_refine_ls_shift/su_mean 0.0000269
_refine_ls_structure_factor_coef Fsqd
_refine_ls_weighting_details
;
 Method, part 1, Chebychev polynomial, (Watkin, 1994, Prince, 1982) 
 [weight] = 1.0/[A~0~*T~0~(x)+A~1~*T~1~(x) ... +A~n-1~]*T~n-1~(x)] 
 where A~i~ are the Chebychev coefficients listed below and x= Fcalc/Fmax 
 Method = Robust Weighting (Prince, 1982) 
 W = [weight] * [1-(deltaF/6*sigmaF)^2^]^2^ 
 A~i~ are: 
 1.55 1.49 0.260 
;
_refine_ls_weighting_scheme calc
_refine_ls_wR_factor_all 0.1400
_refine_ls_wR_factor_gt 0.0749
_refine_ls_wR_factor_ref 0.1400
_reflns_limit_h_max 39
_reflns_limit_h_min 0
_reflns_limit_k_max 11
_reflns_limit_k_min 0
_reflns_limit_l_max 20
_reflns_limit_l_min 0
_reflns_number_gt 1846
_reflns_number_total 5101
_reflns_threshold_expression I>2.0\s(I)
_oxford_diffrn_Wilson_B_factor 3.25
_oxford_diffrn_Wilson_scale 118.58
_oxford_refine_ls_r_factor_ref 0.1608
_oxford_refine_ls_scale 0.10521(3)
_oxford_reflns_number_all 5080
_oxford_reflns_threshold_expression_ref I>-10.0\s(I)
_oxford_structure_analysis_title 'Pccn in Pccn'
_cod_data_source_file c3dt51853a.txt
_cod_data_source_block 3
_cod_original_sg_symbol_H-M 'P c c n '
_cod_original_formula_sum 'C29 H20 B1 N1 O1 S1'
_cod_database_code 7023732

loop_
_symmetry_equiv_pos_as_xyz
x,y,z
-x,-y,-z
-x+1/2,y,z+1/2
x+1/2,-y,-z+1/2
x,-y+1/2,z+1/2
-x,y+1/2,-z+1/2
-x+1/2,-y+1/2,z
x+1/2,y+1/2,-z

loop_
_atom_site_label
_atom_site_type_symbol
_atom_site_fract_x
_atom_site_fract_y
_atom_site_fract_z
_atom_site_U_iso_or_equiv
_atom_site_occupancy
_atom_site_adp_type
_atom_site_refinement_flags_posn
S1 S 0.56978(4) 0.04403(15) 0.67238(9) 0.0590 1.0000 Uani .
C19 C 0.62440(15) 0.0057(5) 0.6489(3) 0.0483 1.0000 Uani .
C14 C 0.64250(14) -0.0844(5) 0.7093(3) 0.0420 1.0000 Uani .
N1 N 0.61263(11) -0.1228(4) 0.7726(2) 0.0412 1.0000 Uani .
C13 C 0.57354(14) -0.0606(5) 0.7617(3) 0.0455 1.0000 Uani .
C20 C 0.53780(13) -0.0805(5) 0.8195(3) 0.0463 1.0000 Uani .
C21 C 0.54309(13) -0.1816(5) 0.8822(3) 0.0431 1.0000 Uani .
O1 O 0.57922(9) -0.2635(3) 0.88903(19) 0.0494 1.0000 Uani .
B1 B 0.62335(15) -0.2158(6) 0.8568(3) 0.0422 1.0000 Uani .
C1 C 0.64870(13) -0.3658(4) 0.8336(3) 0.0385 1.0000 Uani .
C2 C 0.62694(15) -0.4762(5) 0.7913(3) 0.0522 1.0000 Uani .
C3 C 0.64737(19) -0.6045(6) 0.7674(3) 0.0669 1.0000 Uani .
C4 C 0.6904(2) -0.6267(6) 0.7870(3) 0.0695 1.0000 Uani .
C5 C 0.71310(16) -0.5219(6) 0.8304(4) 0.0659 1.0000 Uani .
C6 C 0.69234(14) -0.3943(5) 0.8538(3) 0.0531 1.0000 Uani .
C7 C 0.64678(13) -0.1089(5) 0.9228(3) 0.0409 1.0000 Uani .
C12 C 0.66427(14) 0.0280(5) 0.9046(3) 0.0471 1.0000 Uani .
C11 C 0.68374(15) 0.1145(6) 0.9650(3) 0.0567 1.0000 Uani .
C10 C 0.68613(15) 0.0683(6) 1.0460(3) 0.0552 1.0000 Uani .
C9 C 0.66883(17) -0.0655(6) 1.0665(3) 0.0621 1.0000 Uani .
C8 C 0.64994(16) -0.1525(5) 1.0060(3) 0.0566 1.0000 Uani .
C22 C 0.50855(14) -0.2076(5) 0.9407(3) 0.0441 1.0000 Uani .
C27 C 0.46928(14) -0.1251(5) 0.9327(3) 0.0498 1.0000 Uani .
C26 C 0.43530(15) -0.1493(6) 0.9910(3) 0.0623 1.0000 Uani .
C25 C 0.43989(16) -0.2503(7) 1.0530(4) 0.0691 1.0000 Uani .
C24 C 0.47833(16) -0.3311(6) 1.0609(4) 0.0669 1.0000 Uani .
C23 C 0.51212(15) -0.3093(5) 1.0059(3) 0.0562 1.0000 Uani .
C28 C 0.46544(15) -0.0208(6) 0.8681(3) 0.0641 1.0000 Uani .
C29 C 0.49827(15) 0.0013(6) 0.8131(3) 0.0615 1.0000 Uani .
C15 C 0.68679(15) -0.1212(5) 0.7048(3) 0.0503 1.0000 Uani .
C16 C 0.71100(16) -0.0689(5) 0.6390(3) 0.0584 1.0000 Uani .
C17 C 0.69217(18) 0.0179(6) 0.5780(3) 0.0628 1.0000 Uani .
C18 C 0.64846(17) 0.0573(5) 0.5824(3) 0.0596 1.0000 Uani .
H1 H 0.5965 -0.4640 0.7779 0.0647 1.0000 Uiso R
H2 H 0.6316 -0.6780 0.7385 0.0819 1.0000 Uiso R
H3 H 0.7052 -0.7138 0.7698 0.0839 1.0000 Uiso R
H4 H 0.7424 -0.5369 0.8447 0.0777 1.0000 Uiso R
H5 H 0.7082 -0.3232 0.8836 0.0658 1.0000 Uiso R
H10 H 0.6617 0.0637 0.8488 0.0548 1.0000 Uiso R
H9 H 0.6956 0.2062 0.9498 0.0674 1.0000 Uiso R
H8 H 0.6994 0.1263 1.0884 0.0690 1.0000 Uiso R
H7 H 0.6699 -0.0997 1.1225 0.0739 1.0000 Uiso R
H6 H 0.6386 -0.2443 1.0211 0.0686 1.0000 Uiso R
H241 H 0.4089 -0.0959 0.9855 0.0750 1.0000 Uiso R
H251 H 0.4173 -0.2638 1.0919 0.0836 1.0000 Uiso R
H261 H 0.4819 -0.4003 1.1036 0.0800 1.0000 Uiso R
H271 H 0.5382 -0.3618 1.0125 0.0672 1.0000 Uiso R
H281 H 0.4392 0.0339 0.8627 0.0766 1.0000 Uiso R
H291 H 0.4950 0.0722 0.7708 0.0725 1.0000 Uiso R
H301 H 0.7003 -0.1822 0.7460 0.0606 1.0000 Uiso R
H311 H 0.7414 -0.0933 0.6357 0.0673 1.0000 Uiso R
H321 H 0.7092 0.0508 0.5328 0.0784 1.0000 Uiso R
H331 H 0.6352 0.1175 0.5406 0.0736 1.0000 Uiso R

loop_
_atom_site_aniso_label
_atom_site_aniso_U_11
_atom_site_aniso_U_22
_atom_site_aniso_U_33
_atom_site_aniso_U_23
_atom_site_aniso_U_13
_atom_site_aniso_U_12
S1 0.0550(7) 0.0580(8) 0.0640(8) 0.0157(7) -0.0142(7) 0.0044(6)
C19 0.050(3) 0.045(3) 0.049(3) 0.003(2) -0.005(2) -0.003(2)
C14 0.046(2) 0.033(2) 0.047(3) 0.000(2) -0.004(2) -0.005(2)
N1 0.0364(19) 0.039(2) 0.048(2) 0.0051(18) -0.0036(17) 0.0016(17)
C13 0.044(2) 0.036(2) 0.057(3) 0.000(2) -0.015(2) 0.005(2)
C20 0.034(2) 0.048(3) 0.057(3) 0.001(2) -0.006(2) 0.0073(19)
C21 0.034(2) 0.038(2) 0.058(3) -0.004(2) -0.003(2) 0.0000(19)
O1 0.0359(15) 0.0442(17) 0.068(2) 0.0122(17) 0.0057(15) 0.0081(14)
B1 0.031(2) 0.044(3) 0.052(3) 0.010(3) 0.002(2) 0.002(2)
C1 0.036(2) 0.036(2) 0.043(2) 0.006(2) 0.002(2) 0.0011(18)
C2 0.048(3) 0.048(3) 0.060(3) -0.001(3) -0.001(2) -0.002(2)
C3 0.079(4) 0.048(3) 0.074(4) -0.006(3) 0.006(3) -0.001(3)
C4 0.089(4) 0.049(3) 0.071(4) 0.010(3) 0.024(3) 0.020(3)
C5 0.051(3) 0.067(4) 0.080(4) 0.013(3) 0.008(3) 0.021(3)
C6 0.041(2) 0.052(3) 0.066(3) 0.000(3) -0.002(2) 0.006(2)
C7 0.037(2) 0.036(2) 0.050(3) 0.002(2) 0.000(2) 0.0099(19)
C12 0.046(2) 0.050(3) 0.045(3) 0.002(2) 0.009(2) -0.002(2)
C11 0.055(3) 0.053(3) 0.062(3) -0.009(3) 0.006(3) -0.004(3)
C10 0.055(3) 0.056(3) 0.054(3) -0.012(3) -0.008(2) 0.008(3)
C9 0.082(4) 0.054(3) 0.051(3) 0.004(3) -0.012(3) 0.016(3)
C8 0.070(3) 0.043(3) 0.057(3) 0.007(3) -0.005(3) 0.009(3)
C22 0.035(2) 0.041(3) 0.056(3) -0.008(2) -0.002(2) -0.0018(19)
C27 0.034(2) 0.053(3) 0.062(3) -0.012(3) -0.005(2) 0.006(2)
C26 0.040(3) 0.064(3) 0.083(4) -0.017(3) 0.006(3) 0.010(3)
C25 0.048(3) 0.075(4) 0.084(4) -0.004(4) 0.017(3) 0.002(3)
C24 0.052(3) 0.069(4) 0.080(4) 0.008(3) 0.015(3) 0.007(3)
C23 0.042(3) 0.054(3) 0.072(3) 0.009(3) 0.008(3) 0.003(2)
C28 0.037(2) 0.072(4) 0.083(4) -0.003(3) -0.007(3) 0.023(3)
C29 0.047(3) 0.066(3) 0.072(4) 0.013(3) -0.009(3) 0.019(2)
C15 0.051(3) 0.047(3) 0.053(3) 0.008(2) 0.004(2) 0.002(2)
C16 0.054(3) 0.054(3) 0.067(3) 0.010(3) 0.008(3) 0.006(3)
C17 0.077(4) 0.054(3) 0.057(3) 0.007(3) 0.008(3) -0.009(3)
C18 0.073(3) 0.052(3) 0.054(3) 0.008(3) -0.010(3) -0.003(3)

loop_
_atom_type_symbol
_atom_type_scat_dispersion_real
_atom_type_scat_dispersion_imag
_atom_type_scat_Cromer_Mann_a1
_atom_type_scat_Cromer_Mann_b1
_atom_type_scat_Cromer_Mann_a2
_atom_type_scat_Cromer_Mann_b2
_atom_type_scat_Cromer_Mann_a3
_atom_type_scat_Cromer_Mann_b3
_atom_type_scat_Cromer_Mann_a4
_atom_type_scat_Cromer_Mann_b4
_atom_type_scat_Cromer_Mann_c
_atom_type_scat_source
C 0.0033 0.0016 2.3100 20.8439 1.0200 10.2075 1.5886 0.5687 0.8650 51.6512 0.2156 'International Tables Vol C 4.2.6.8 and 6.1.1.4'
H 0.0000 0.0000 0.4930 10.5109 0.3229 26.1257 0.1402 3.1424 0.0408 57.7998 0.0030 'International Tables Vol C 4.2.6.8 and 6.1.1.4'
B 0.0013 0.0007 2.0545 23.2185 1.3326 1.0210 1.0979 60.3498 0.7068 0.1403 -0.1932 'International Tables Vol C 4.2.6.8 and 6.1.1.4'
N 0.0061 0.0033 12.2126 0.0057 3.1322 9.8933 2.0125 28.9975 1.1663 0.5826 -11.5290 'International Tables Vol C 4.2.6.8 and 6.1.1.4'
O 0.0106 0.0060 3.0485 13.2771 2.2868 5.7011 1.5463 0.3239 0.8670 32.9089 0.2508 'International Tables Vol C 4.2.6.8 and 6.1.1.4'
S 0.1246 0.1234 6.9053 1.4679 5.2034 22.2151 1.4379 0.2536 1.5863 56.1720 0.8669 'International Tables Vol C 4.2.6.8 and 6.1.1.4'

loop_
_geom_angle_atom_site_label_1
_geom_angle_atom_site_label_2
_geom_angle_atom_site_label_3
_geom_angle
_geom_angle_publ_flag
C19 S1 C13 90.2(2) yes
S1 C19 C14 110.4(3) yes
S1 C19 C18 127.4(4) yes
C14 C19 C18 122.2(4) yes
C19 C14 N1 113.2(4) yes
C19 C14 C15 119.6(4) yes
N1 C14 C15 127.1(4) yes
C14 N1 C13 112.2(4) yes
C14 N1 B1 126.7(3) yes
C13 N1 B1 120.7(4) yes
S1 C13 N1 113.9(3) yes
S1 C13 C20 123.6(3) yes
N1 C13 C20 122.5(4) yes
C13 C20 C21 117.8(4) yes
C13 C20 C29 121.8(4) yes
C21 C20 C29 120.4(4) yes
C20 C21 O1 122.2(4) yes
C20 C21 C22 120.3(4) yes
O1 C21 C22 117.4(4) yes
C21 O1 B1 123.1(3) yes
N1 B1 O1 104.8(3) yes
N1 B1 C1 110.3(4) yes
O1 B1 C1 105.1(3) yes
N1 B1 C7 108.5(4) yes
O1 B1 C7 110.4(4) yes
C1 B1 C7 117.1(4) yes
B1 C1 C2 120.1(4) yes
B1 C1 C6 124.1(4) yes
C2 C1 C6 115.8(4) yes
C1 C2 C3 122.6(5) yes
C1 C2 H1 119.2 no
C3 C2 H1 118.2 no
C2 C3 C4 119.7(5) yes
C2 C3 H2 120.6 no
C4 C3 H2 119.7 no
C3 C4 C5 119.9(5) yes
C3 C4 H3 120.8 no
C5 C4 H3 119.3 no
C4 C5 C6 119.8(5) yes
C4 C5 H4 120.4 no
C6 C5 H4 119.8 no
C1 C6 C5 122.2(5) yes
C1 C6 H5 118.7 no
C5 C6 H5 119.1 no
B1 C7 C12 125.4(4) yes
B1 C7 C8 119.1(4) yes
C12 C7 C8 115.6(4) yes
C7 C12 C11 122.1(4) yes
C7 C12 H10 118.3 no
C11 C12 H10 119.6 no
C12 C11 C10 120.7(5) yes
C12 C11 H9 119.4 no
C10 C11 H9 119.9 no
C11 C10 C9 118.8(5) yes
C11 C10 H8 121.9 no
C9 C10 H8 119.3 no
C10 C9 C8 120.4(5) yes
C10 C9 H7 120.4 no
C8 C9 H7 119.2 no
C7 C8 C9 122.4(5) yes
C7 C8 H6 118.4 no
C9 C8 H6 119.2 no
C21 C22 C27 118.2(4) yes
C21 C22 C23 122.8(4) yes
C27 C22 C23 119.0(4) yes
C22 C27 C26 118.3(5) yes
C22 C27 C28 119.7(4) yes
C26 C27 C28 122.0(4) yes
C27 C26 C25 120.9(5) yes
C27 C26 H241 118.8 no
C25 C26 H241 120.3 no
C26 C25 C24 120.9(5) yes
C26 C25 H251 119.9 no
C24 C25 H251 119.2 no
C25 C24 C23 119.8(5) yes
C25 C24 H261 121.5 no
C23 C24 H261 118.7 no
C22 C23 C24 121.1(5) yes
C22 C23 H271 119.5 no
C24 C23 H271 119.4 no
C27 C28 C29 121.2(4) yes
C27 C28 H281 119.6 no
C29 C28 H281 119.1 no
C20 C29 C28 120.2(5) yes
C20 C29 H291 120.1 no
C28 C29 H291 119.7 no
C14 C15 C16 118.5(4) yes
C14 C15 H301 121.5 no
C16 C15 H301 120.1 no
C15 C16 C17 121.3(5) yes
C15 C16 H311 118.9 no
C17 C16 H311 119.8 no
C16 C17 C18 120.8(5) yes
C16 C17 H321 119.9 no
C18 C17 H321 119.4 no
C17 C18 C19 117.7(5) yes
C17 C18 H331 121.3 no
C19 C18 H331 121.0 no

loop_
_geom_bond_atom_site_label_1
_geom_bond_atom_site_label_2
_geom_bond_distance
_geom_bond_publ_flag
S1 C19 1.739(5) yes
S1 C13 1.723(4) yes
C19 C14 1.383(6) yes
C19 C18 1.374(6) yes
C14 N1 1.405(5) yes
C14 C15 1.390(6) yes
N1 C13 1.329(5) yes
N1 B1 1.626(6) yes
C13 C20 1.439(6) yes
C20 C21 1.372(6) yes
C20 C29 1.419(6) yes
C21 O1 1.334(5) yes
C21 C22 1.427(6) yes
O1 B1 1.502(5) yes
B1 C1 1.615(6) yes
B1 C7 1.604(7) yes
C1 C2 1.383(6) yes
C1 C6 1.390(6) yes
C2 C3 1.379(6) yes
C2 H1 0.957 no
C3 C4 1.360(7) yes
C3 H2 0.945 no
C4 C5 1.369(7) yes
C4 H3 0.955 no
C5 C6 1.377(6) yes
C5 H4 0.931 no
C6 H5 0.939 no
C7 C12 1.389(6) yes
C7 C8 1.391(6) yes
C12 C11 1.382(6) yes
C12 H10 0.953 no
C11 C10 1.365(6) yes
C11 H9 0.942 no
C10 C9 1.369(7) yes
C10 H8 0.950 no
C9 C8 1.378(6) yes
C9 H7 0.949 no
C8 H6 0.938 no
C22 C27 1.418(6) yes
C22 C23 1.400(6) yes
C27 C26 1.409(6) yes
C27 C28 1.410(7) yes
C26 C25 1.361(7) yes
C26 H241 0.943 no
C25 C24 1.389(7) yes
C25 H251 0.935 no
C24 C23 1.368(6) yes
C24 H261 0.936 no
C23 H271 0.932 no
C28 C29 1.346(6) yes
C28 H281 0.944 no
C29 H291 0.941 no
C15 C16 1.370(6) yes
C15 H301 0.956 no
C16 C17 1.382(6) yes
C16 H311 0.952 no
C17 C18 1.379(7) yes
C17 H321 0.939 no
C18 H331 0.956 no
